data_1528143
loop_
_publ_author_name
'Touboul, M.'
'Toledano, P.'

_publ_section_title
;
 Structure cristalline du vanadate mixte In0.6 Li1.2 V O4
;
_journal_name_full 'Journal of Solid State Chemistry'
_journal_page_first 386
_journal_page_last 393
_journal_volume 38
_journal_year 1981
_chemical_formula_sum 'In0.6 Li1.2 O4 V'
_chemical_name_systematic 'In0.6 Li1.2 V O4'
_space_group_IT_number 63
_symmetry_space_group_name_Hall '-C 2c 2'
_symmetry_space_group_name_H-M 'C m c m'
_cell_angle_alpha 90
_cell_angle_beta 90
_cell_angle_gamma 90
_cell_formula_units_Z 4
_cell_length_a 5.763
_cell_length_b 8.742
_cell_length_c 6.385
_cell_volume 321.677
_citation_journal_id_ASTM JSSCBI
_cod_data_source_file Touboul_JSSCBI_1981_1498.cif
_cod_data_source_block In0.6Li1.2O4V1
_cod_original_cell_volume 321.6772
_cod_original_formula_sum 'In0.6 Li1.2 O4 V1'
_cod_database_code 1528143

loop_
_symmetry_equiv_pos_as_xyz
x,y,z
-x,-y,z+1/2
x,-y,-z
-x,y,-z+1/2
-x,-y,-z
x,y,-z-1/2
-x,y,z
x,-y,z-1/2
x+1/2,y+1/2,z
-x+1/2,-y+1/2,z+1/2
x+1/2,-y+1/2,-z
-x+1/2,y+1/2,-z+1/2
-x+1/2,-y+1/2,-z
x+1/2,y+1/2,-z-1/2
-x+1/2,y+1/2,z
x+1/2,-y+1/2,z-1/2

loop_
_atom_site_label
_atom_site_type_symbol
_atom_site_fract_x
_atom_site_fract_y
_atom_site_fract_z
_atom_site_occupancy
_atom_site_U_iso_or_equiv
O2 O-2 0 0.2466 0.0348 1 0.0
In1 In+3 0 0 0 0.6 0.0
Li1 Li+1 0 0 0 0.27 0.0
O1 O-2 0.2441 0.4792 0.25 1 0.0
V1 V+5 0 0.35738 0.25 1 0.0
Li2 Li+1 0.5 0.165 0.25 0.93 0.0
